data_7113673
loop_
_publ_author_name
'Carlisle, Julie'
'Fox, David J.'
'Warren, Stuart'

_publ_section_title
;
 Thermodynamically controlled cyclisation reactions with double
 phenylsulfanyl migration
;
_journal_coden_ASTM CHCOFS
_journal_issue 21
_journal_name_full
;
 Chemical Communications (Cambridge, United Kingdom)
;
_journal_page_first 2696
_journal_page_last 2697
_journal_paper_doi 10.1039/b308609g
_journal_year 2003
_chemical_formula_moiety 'C24 H30 O2 S2'
_chemical_formula_sum 'C24 H30 O2 S2'
_chemical_formula_weight 414.60
_space_group_IT_number 4
_symmetry_cell_setting monoclinic
_symmetry_space_group_name_Hall 'P 2yb'
_symmetry_space_group_name_H-M 'P 1 21 1'
_atom_sites_solution_hydrogens geom
_atom_sites_solution_primary direct
_atom_sites_solution_secondary difmap
_audit_creation_method SHELXL-97
_cell_angle_alpha 90.00
_cell_angle_beta 109.981(2)
_cell_angle_gamma 90.00
_cell_formula_units_Z 2
_cell_length_a 9.7835(3)
_cell_length_b 11.2223(4)
_cell_length_c 10.6280(3)
_cell_measurement_reflns_used 4869
_cell_measurement_temperature 180(2)
_cell_measurement_theta_max 27.48
_cell_measurement_theta_min 1.00
_cell_volume 1096.64(6)
_computing_cell_refinement 'HKL Scalepack (Otwinowski & Minor 1997)'
_computing_data_collection 'Collect (Nonius B.V. 1998)'
_computing_data_reduction
;
HKL Denzo and Scalepack (Otwinowski & Minor 1997)
;
_computing_publication_material 'SHELXL-97 (Sheldrick 1997)'
_computing_structure_refinement 'SHELXL-97 (Sheldrick 1997)'
_computing_structure_solution 'SIR-92 (Altomare et al. 1994)'
_diffrn_ambient_temperature 180(2)
_diffrn_measured_fraction_theta_full 0.992
_diffrn_measured_fraction_theta_max 0.992
_diffrn_measurement_device_type 'Nonius Kappa CCD'
_diffrn_measurement_method 'Thin slice \w and \f scans'
_diffrn_radiation_source 'fine-focus sealed tube'
_diffrn_radiation_type MoK\a
_diffrn_radiation_wavelength 0.71073
_diffrn_reflns_av_R_equivalents 0.0409
_diffrn_reflns_av_sigmaI/netI 0.0661
_diffrn_reflns_limit_h_max 11
_diffrn_reflns_limit_h_min -12
_diffrn_reflns_limit_k_max 13
_diffrn_reflns_limit_k_min -14
_diffrn_reflns_limit_l_max 13
_diffrn_reflns_limit_l_min -13
_diffrn_reflns_number 6935
_diffrn_reflns_theta_full 27.48
_diffrn_reflns_theta_max 27.48
_diffrn_reflns_theta_min 3.92
_diffrn_standards_number 0
_exptl_absorpt_coefficient_mu 0.260
_exptl_absorpt_correction_T_max 0.970
_exptl_absorpt_correction_T_min 0.932
_exptl_absorpt_correction_type multi-scan
_exptl_absorpt_process_details
;
multi-scan from symmetry-related measurements
Sortav (Blessing 1995)
;
_exptl_crystal_density_diffrn 1.256
_exptl_crystal_density_method 'not measured'
_exptl_crystal_F_000 444
_exptl_crystal_size_max 0.23
_exptl_crystal_size_mid 0.18
_exptl_crystal_size_min 0.12
_refine_diff_density_max 0.201
_refine_diff_density_min -0.208
_refine_diff_density_rms 0.044
_refine_ls_abs_structure_details 'Flack H D (1983), Acta Cryst. A39, 876-881'
_refine_ls_abs_structure_Flack -0.04(6)
_refine_ls_extinction_method none
_refine_ls_goodness_of_fit_ref 1.039
_refine_ls_hydrogen_treatment mixed
_refine_ls_matrix_type full
_refine_ls_number_parameters 257
_refine_ls_number_reflns 4285
_refine_ls_number_restraints 1
_refine_ls_restrained_S_all 1.039
_refine_ls_R_factor_all 0.0535
_refine_ls_R_factor_gt 0.0383
_refine_ls_shift/su_max 0.001
_refine_ls_shift/su_mean 0.000
_refine_ls_structure_factor_coef Fsqd
_refine_ls_weighting_details 'calc w=1/[\s^2^(Fo^2^)+(0.0166P)^2^+0.1750P] where P=(Fo^2^+2Fc^2^)/3'
_refine_ls_weighting_scheme calc
_refine_ls_wR_factor_gt 0.0721
_refine_ls_wR_factor_ref 0.0777
_reflns_number_gt 3679
_reflns_number_total 4285
_reflns_threshold_expression >2sigma(I)
_cod_duplicate_entry 7104870
_cod_data_source_file b308609g.txt
_cod_data_source_block sw0209
_cod_depositor_comments
;
The following automatic conversions were performed:

'_symmetry_cell_setting' value 'Monoclinic' changed to 'monoclinic'
according to
/usr/data/users/saulius/automatic-downloads/retrospective/RSC/lib/dictionaries/cif_core.dic
dictionary named 'cif_core.dic' version 2.4.2 from 2011-04-26.

Automatic conversion script
Id: cif_fix_values 2281 2013-09-26 08:29:07Z andrius 
;
_cod_original_sg_symbol_H-M P2(1)
_cod_database_code 7113673

loop_
_symmetry_equiv_pos_as_xyz
'x, y, z'
'-x, y+1/2, -z'

loop_
_atom_site_label
_atom_site_type_symbol
_atom_site_fract_x
_atom_site_fract_y
_atom_site_fract_z
_atom_site_U_iso_or_equiv
_atom_site_adp_type
_atom_site_occupancy
_atom_site_symmetry_multiplicity
_atom_site_calc_flag
_atom_site_refinement_flags
S1 S 1.04090(6) 0.42040(6) 0.96165(5) 0.03828(16) Uani 1 1 d .
S2 S 0.45230(6) 0.06436(6) 0.33243(5) 0.04047(17) Uani 1 1 d .
O1 O 0.85836(15) 0.28282(13) 0.58873(13) 0.0291(3) Uani 1 1 d .
O2 O 0.65557(15) 0.18369(13) 0.71028(13) 0.0280(3) Uani 1 1 d .
C1 C 0.9602(2) 0.3515(2) 0.6953(2) 0.0293(5) Uani 1 1 d .
C2 C 0.9121(2) 0.3410(2) 0.81885(19) 0.0275(5) Uani 1 1 d .
H2 H 0.8147 0.3798 0.7969 0.033 Uiso 1 1 calc R
C3 C 0.8981(2) 0.2120(2) 0.8563(2) 0.0312(5) Uani 1 1 d .
H3A H 0.9957 0.1750 0.8896 0.037 Uiso 1 1 calc R
H3B H 0.8568 0.2093 0.9292 0.037 Uiso 1 1 calc R
C4 C 0.8011(2) 0.1417(2) 0.73697(19) 0.0292(5) Uani 1 1 d .
H4 H 0.8063 0.0552 0.7607 0.035 Uiso 1 1 calc R
C5 C 0.8489(2) 0.1587(2) 0.6164(2) 0.0294(5) Uani 1 1 d .
H5 H 0.9460 0.1204 0.6342 0.035 Uiso 1 1 calc R
C6 C 0.7391(2) 0.1036(2) 0.4926(2) 0.0319(5) Uani 1 1 d .
H6A H 0.7446 0.0157 0.5008 0.038 Uiso 1 1 calc R
H6B H 0.7639 0.1261 0.4130 0.038 Uiso 1 1 calc R
C7 C 0.5845(2) 0.1440(2) 0.47316(19) 0.0284(5) Uani 1 1 d .
H7 H 0.5773 0.2309 0.4511 0.034 Uiso 1 1 calc R
C8 C 0.5438(2) 0.1267(2) 0.6000(2) 0.0276(5) Uani 1 1 d .
C9 C 1.1154(2) 0.3078(2) 0.7205(2) 0.0395(6) Uani 1 1 d .
H9A H 1.1338 0.3051 0.6355 0.059 Uiso 1 1 calc R
H9B H 1.1271 0.2278 0.7598 0.059 Uiso 1 1 calc R
H9C H 1.1845 0.3624 0.7822 0.059 Uiso 1 1 calc R
C10 C 0.9428(3) 0.4785(2) 0.6429(2) 0.0394(6) Uani 1 1 d .
H10A H 0.8418 0.5041 0.6232 0.059 Uiso 1 1 calc R
H10B H 0.9674 0.4821 0.5611 0.059 Uiso 1 1 calc R
H10C H 1.0078 0.5312 0.7107 0.059 Uiso 1 1 calc R
C11 C 0.5276(3) -0.0040(2) 0.6316(2) 0.0392(6) Uani 1 1 d .
H11A H 0.5193 -0.0105 0.7207 0.059 Uiso 1 1 calc R
H11B H 0.6131 -0.0486 0.6298 0.059 Uiso 1 1 calc R
H11C H 0.4401 -0.0370 0.5646 0.059 Uiso 1 1 calc R
C12 C 0.4070(2) 0.1958(2) 0.5912(2) 0.0394(6) Uani 1 1 d .
H12A H 0.3831 0.1818 0.6723 0.059 Uiso 1 1 calc R
H12B H 0.3262 0.1690 0.5127 0.059 Uiso 1 1 calc R
H12C H 0.4237 0.2811 0.5828 0.059 Uiso 1 1 calc R
C13 C 0.9502(2) 0.4073(2) 1.0803(2) 0.0310(5) Uani 1 1 d .
C14 C 1.0060(3) 0.3324(2) 1.1907(2) 0.0400(6) Uani 1 1 d .
H14 H 1.0900 0.2856 1.2006 0.048 Uiso 1 1 calc R
C15 C 0.9383(3) 0.3263(3) 1.2860(2) 0.0477(7) Uani 1 1 d .
H15 H 0.9768 0.2757 1.3615 0.057 Uiso 1 1 calc R
C16 C 0.8164(3) 0.3929(3) 1.2722(2) 0.0478(7) Uani 1 1 d .
H16 H 0.7710 0.3884 1.3380 0.057 Uiso 1 1 calc R
C17 C 0.7600(3) 0.4665(2) 1.1625(2) 0.0450(6) Uani 1 1 d .
H17 H 0.6750 0.5121 1.1522 0.054 Uiso 1 1 calc R
C18 C 0.8274(2) 0.4739(2) 1.0674(2) 0.0375(5) Uani 1 1 d .
H18 H 0.7888 0.5252 0.9925 0.045 Uiso 1 1 calc R
C19 C 0.4893(2) 0.1311(2) 0.1962(2) 0.0302(5) Uani 1 1 d .
C20 C 0.5868(2) 0.0791(3) 0.1443(2) 0.0413(6) Uani 1 1 d .
H20 H 0.6356 0.0077 0.1827 0.050 Uiso 1 1 calc R
C21 C 0.6133(3) 0.1307(3) 0.0369(3) 0.0495(7) Uani 1 1 d .
H21 H 0.6804 0.0943 0.0019 0.059 Uiso 1 1 calc R
C22 C 0.5447(3) 0.2328(3) -0.0194(2) 0.0499(7) Uani 1 1 d .
H22 H 0.5640 0.2678 -0.0930 0.060 Uiso 1 1 calc R
C23 C 0.4473(3) 0.2850(3) 0.0308(2) 0.0479(7) Uani 1 1 d .
H23 H 0.3991 0.3563 -0.0085 0.057 Uiso 1 1 calc R
C24 C 0.4185(2) 0.2348(2) 0.1378(2) 0.0382(6) Uani 1 1 d .
H24 H 0.3503 0.2713 0.1714 0.046 Uiso 1 1 calc R

loop_
_atom_site_aniso_label
_atom_site_aniso_U_11
_atom_site_aniso_U_22
_atom_site_aniso_U_33
_atom_site_aniso_U_23
_atom_site_aniso_U_13
_atom_site_aniso_U_12
S1 0.0343(3) 0.0496(4) 0.0323(3) -0.0089(3) 0.0131(2) -0.0137(3)
S2 0.0411(3) 0.0479(4) 0.0316(3) -0.0061(3) 0.0115(2) -0.0192(3)
O1 0.0284(8) 0.0324(9) 0.0272(7) -0.0013(7) 0.0102(6) -0.0046(7)
O2 0.0289(8) 0.0311(9) 0.0253(7) -0.0017(6) 0.0110(6) -0.0025(6)
C1 0.0231(11) 0.0379(14) 0.0279(11) -0.0012(10) 0.0098(9) -0.0053(10)
C2 0.0245(10) 0.0320(13) 0.0258(10) -0.0012(10) 0.0083(8) -0.0022(10)
C3 0.0323(11) 0.0334(13) 0.0271(11) 0.0034(10) 0.0092(9) -0.0013(10)
C4 0.0296(11) 0.0279(12) 0.0292(11) 0.0026(10) 0.0090(8) 0.0009(9)
C5 0.0261(10) 0.0311(12) 0.0314(11) -0.0013(10) 0.0103(8) 0.0026(10)
C6 0.0331(11) 0.0351(13) 0.0300(11) -0.0050(10) 0.0140(9) -0.0030(10)
C7 0.0283(11) 0.0297(13) 0.0274(11) -0.0012(10) 0.0098(9) -0.0079(10)
C8 0.0275(11) 0.0289(12) 0.0284(11) -0.0011(10) 0.0121(9) -0.0033(9)
C9 0.0277(12) 0.0537(17) 0.0395(13) -0.0068(12) 0.0146(10) -0.0041(11)
C10 0.0449(14) 0.0368(14) 0.0381(13) 0.0007(12) 0.0161(11) -0.0074(12)
C11 0.0452(14) 0.0369(14) 0.0386(13) 0.0000(12) 0.0181(11) -0.0095(11)
C12 0.0315(12) 0.0486(16) 0.0413(13) -0.0061(12) 0.0167(10) -0.0018(11)
C13 0.0327(11) 0.0331(13) 0.0284(11) -0.0089(11) 0.0120(9) -0.0072(11)
C14 0.0400(13) 0.0389(14) 0.0392(13) -0.0001(12) 0.0110(11) -0.0006(12)
C15 0.0585(17) 0.0533(17) 0.0318(12) 0.0017(13) 0.0160(12) -0.0073(15)
C16 0.0475(15) 0.060(2) 0.0423(14) -0.0143(14) 0.0230(12) -0.0113(14)
C17 0.0370(13) 0.0534(17) 0.0465(14) -0.0162(14) 0.0167(11) 0.0002(12)
C18 0.0357(12) 0.0398(14) 0.0331(12) -0.0039(11) 0.0069(10) -0.0024(11)
C19 0.0282(11) 0.0354(13) 0.0254(10) -0.0074(10) 0.0070(8) -0.0061(10)
C20 0.0419(13) 0.0413(15) 0.0415(12) -0.0054(13) 0.0153(10) 0.0016(12)
C21 0.0552(16) 0.0576(18) 0.0447(14) -0.0148(15) 0.0285(12) -0.0057(15)
C22 0.0611(17) 0.0615(19) 0.0276(12) -0.0052(13) 0.0160(12) -0.0223(15)
C23 0.0550(16) 0.0450(16) 0.0339(13) 0.0059(12) 0.0026(11) -0.0017(13)
C24 0.0344(12) 0.0415(14) 0.0367(12) -0.0057(12) 0.0096(10) 0.0063(11)

loop_
_atom_type_symbol
_atom_type_description
_atom_type_scat_dispersion_real
_atom_type_scat_dispersion_imag
_atom_type_scat_source
C C 0.0033 0.0016 'International Tables Vol C Tables 4.2.6.8 and 6.1.1.4'
H H 0.0000 0.0000 'International Tables Vol C Tables 4.2.6.8 and 6.1.1.4'
O O 0.0106 0.0060 'International Tables Vol C Tables 4.2.6.8 and 6.1.1.4'
S S 0.1246 0.1234 'International Tables Vol C Tables 4.2.6.8 and 6.1.1.4'

loop_
_geom_angle_atom_site_label_1
_geom_angle_atom_site_label_2
_geom_angle_atom_site_label_3
_geom_angle
C13 S1 C2 100.25(10)
C19 S2 C7 100.11(10)
C5 O1 C1 115.56(15)
C4 O2 C8 116.05(15)
O1 C1 C10 104.55(17)
O1 C1 C9 110.01(17)
C10 C1 C9 110.2(2)
O1 C1 C2 107.24(16)
C10 C1 C2 110.77(18)
C9 C1 C2 113.60(18)
C3 C2 C1 112.08(17)
C3 C2 S1 110.07(14)
C1 C2 S1 110.06(14)
C3 C2 H2 108.2
C1 C2 H2 108.2
S1 C2 H2 108.2
C4 C3 C2 111.27(17)
C4 C3 H3A 109.4
C2 C3 H3A 109.4
C4 C3 H3B 109.4
C2 C3 H3B 109.4
H3A C3 H3B 108.0
O2 C4 C3 106.84(17)
O2 C4 C5 111.32(16)
C3 C4 C5 110.73(17)
O2 C4 H4 109.3
C3 C4 H4 109.3
C5 C4 H4 109.3
O1 C5 C6 107.12(17)
O1 C5 C4 110.82(17)
C6 C5 C4 110.44(17)
O1 C5 H5 109.5
C6 C5 H5 109.5
C4 C5 H5 109.5
C5 C6 C7 111.84(17)
C5 C6 H6A 109.2
C7 C6 H6A 109.2
C5 C6 H6B 109.2
C7 C6 H6B 109.2
H6A C6 H6B 107.9
C6 C7 C8 112.61(16)
C6 C7 S2 110.79(15)
C8 C7 S2 109.22(14)
C6 C7 H7 108.0
C8 C7 H7 108.0
S2 C7 H7 108.0
O2 C8 C12 103.27(17)
O2 C8 C11 110.62(19)
C12 C8 C11 110.4(2)
O2 C8 C7 107.58(16)
C12 C8 C7 111.48(18)
C11 C8 C7 113.01(18)
C1 C9 H9A 109.5
C1 C9 H9B 109.5
H9A C9 H9B 109.5
C1 C9 H9C 109.5
H9A C9 H9C 109.5
H9B C9 H9C 109.5
C1 C10 H10A 109.5
C1 C10 H10B 109.5
H10A C10 H10B 109.5
C1 C10 H10C 109.5
H10A C10 H10C 109.5
H10B C10 H10C 109.5
C8 C11 H11A 109.5
C8 C11 H11B 109.5
H11A C11 H11B 109.5
C8 C11 H11C 109.5
H11A C11 H11C 109.5
H11B C11 H11C 109.5
C8 C12 H12A 109.5
C8 C12 H12B 109.5
H12A C12 H12B 109.5
C8 C12 H12C 109.5
H12A C12 H12C 109.5
H12B C12 H12C 109.5
C18 C13 C14 119.2(2)
C18 C13 S1 120.81(18)
C14 C13 S1 119.96(17)
C15 C14 C13 119.7(2)
C15 C14 H14 120.1
C13 C14 H14 120.1
C16 C15 C14 120.6(3)
C16 C15 H15 119.7
C14 C15 H15 119.7
C15 C16 C17 119.9(2)
C15 C16 H16 120.1
C17 C16 H16 120.1
C16 C17 C18 119.9(2)
C16 C17 H17 120.0
C18 C17 H17 120.0
C13 C18 C17 120.6(2)
C13 C18 H18 119.7
C17 C18 H18 119.7
C20 C19 C24 118.9(2)
C20 C19 S2 120.48(19)
C24 C19 S2 120.60(17)
C21 C20 C19 120.1(3)
C21 C20 H20 119.9
C19 C20 H20 119.9
C22 C21 C20 120.9(2)
C22 C21 H21 119.6
C20 C21 H21 119.6
C21 C22 C23 119.5(2)
C21 C22 H22 120.2
C23 C22 H22 120.2
C22 C23 C24 120.7(3)
C22 C23 H23 119.7
C24 C23 H23 119.7
C23 C24 C19 119.9(2)
C23 C24 H24 120.1
C19 C24 H24 120.1

loop_
_geom_bond_atom_site_label_1
_geom_bond_atom_site_label_2
_geom_bond_distance
S1 C13 1.779(2)
S1 C2 1.838(2)
S2 C19 1.774(2)
S2 C7 1.840(2)
O1 C5 1.433(3)
O1 C1 1.449(2)
O2 C4 1.433(2)
O2 C8 1.450(2)
C1 C10 1.518(3)
C1 C9 1.529(3)
C1 C2 1.543(3)
C2 C3 1.520(3)
C2 H2 1.0000
C3 C4 1.519(3)
C3 H3A 0.9900
C3 H3B 0.9900
C4 C5 1.519(3)
C4 H4 1.0000
C5 C6 1.518(3)
C5 H5 1.0000
C6 C7 1.524(3)
C6 H6A 0.9900
C6 H6B 0.9900
C7 C8 1.543(3)
C7 H7 1.0000
C8 C12 1.521(3)
C8 C11 1.525(3)
C9 H9A 0.9800
C9 H9B 0.9800
C9 H9C 0.9800
C10 H10A 0.9800
C10 H10B 0.9800
C10 H10C 0.9800
C11 H11A 0.9800
C11 H11B 0.9800
C11 H11C 0.9800
C12 H12A 0.9800
C12 H12B 0.9800
C12 H12C 0.9800
C13 C18 1.381(3)
C13 C14 1.394(3)
C14 C15 1.389(3)
C14 H14 0.9500
C15 C16 1.372(4)
C15 H15 0.9500
C16 C17 1.381(4)
C16 H16 0.9500
C17 C18 1.385(3)
C17 H17 0.9500
C18 H18 0.9500
C19 C20 1.383(3)
C19 C24 1.387(3)
C20 C21 1.382(3)
C20 H20 0.9500
C21 C22 1.359(4)
C21 H21 0.9500
C22 C23 1.372(4)
C22 H22 0.9500
C23 C24 1.382(3)
C23 H23 0.9500
C24 H24 0.9500

loop_
_geom_torsion_atom_site_label_1
_geom_torsion_atom_site_label_2
_geom_torsion_atom_site_label_3
_geom_torsion_atom_site_label_4
_geom_torsion
C5 O1 C1 C10 -177.22(17)
C5 O1 C1 C9 64.4(2)
C5 O1 C1 C2 -59.6(2)
O1 C1 C2 C3 54.6(2)
C10 C1 C2 C3 168.10(18)
C9 C1 C2 C3 -67.2(2)
O1 C1 C2 S1 177.43(14)
C10 C1 C2 S1 -69.1(2)
C9 C1 C2 S1 55.7(2)
C13 S1 C2 C3 -61.81(17)
C13 S1 C2 C1 174.17(15)
C1 C2 C3 C4 -52.9(2)
S1 C2 C3 C4 -175.70(14)
C8 O2 C4 C3 -179.22(16)
C8 O2 C4 C5 59.8(2)
C2 C3 C4 O2 -70.5(2)
C2 C3 C4 C5 50.9(2)
C1 O1 C5 C6 -179.21(16)
C1 O1 C5 C4 60.3(2)
O2 C4 C5 O1 65.6(2)
C3 C4 C5 O1 -53.1(2)
O2 C4 C5 C6 -53.0(2)
C3 C4 C5 C6 -171.67(18)
O1 C5 C6 C7 -70.5(2)
C4 C5 C6 C7 50.3(2)
C5 C6 C7 C8 -51.7(3)
C5 C6 C7 S2 -174.33(15)
C19 S2 C7 C6 -71.27(17)
C19 S2 C7 C8 164.12(15)
C4 O2 C8 C12 -175.98(17)
C4 O2 C8 C11 65.9(2)
C4 O2 C8 C7 -58.0(2)
C6 C7 C8 O2 52.6(2)
S2 C7 C8 O2 176.18(14)
C6 C7 C8 C12 165.19(18)
S2 C7 C8 C12 -71.3(2)
C6 C7 C8 C11 -69.8(2)
S2 C7 C8 C11 53.8(2)
C2 S1 C13 C18 -73.6(2)
C2 S1 C13 C14 108.78(19)
C18 C13 C14 C15 -0.5(3)
S1 C13 C14 C15 177.24(19)
C13 C14 C15 C16 0.4(4)
C14 C15 C16 C17 0.1(4)
C15 C16 C17 C18 -0.7(4)
C14 C13 C18 C17 -0.1(3)
S1 C13 C18 C17 -177.74(18)
C16 C17 C18 C13 0.6(4)
C7 S2 C19 C20 93.44(19)
C7 S2 C19 C24 -88.06(19)
C24 C19 C20 C21 0.5(3)
S2 C19 C20 C21 179.01(19)
C19 C20 C21 C22 0.0(4)
C20 C21 C22 C23 -0.3(4)
C21 C22 C23 C24 0.1(4)
C22 C23 C24 C19 0.5(4)
C20 C19 C24 C23 -0.7(3)
S2 C19 C24 C23 -179.25(18)
